data_7222323
loop_
_publ_author_name
'An, Ran'
'Wang, Xiaofang'
'Hu, Huai-Ming'
'Zhao, Zhui'
'Bai, Chao'
'Xue, Ganglin'

_publ_section_title
;
 Controllable synthesis of four series of lanthanide coordination
 polymers: synthesis, structures, luminescent and magnetic properties
;
_journal_issue 43
_journal_name_full CrystEngComm
_journal_page_first 8289
_journal_paper_doi 10.1039/C5CE01675D
_journal_volume 17
_journal_year 2015
_chemical_formula_moiety 'C24 H19 Ho N4 O8 S'
_chemical_formula_sum 'C24 H19 Ho N4 O8 S'
_chemical_formula_weight 688.42
_chemical_name_systematic
; 
 ? 
;
_space_group_IT_number 2
_symmetry_cell_setting triclinic
_symmetry_space_group_name_Hall '-P 1'
_symmetry_space_group_name_H-M 'P -1'
_atom_sites_solution_hydrogens geom
_atom_sites_solution_primary direct
_atom_sites_solution_secondary difmap
_audit_creation_method SHELXL-97
_audit_update_record
;
2015-09-22 deposited with the CCDC.
2015-09-28 downloaded from the CCDC.
;
_cell_angle_alpha 94.250(2)
_cell_angle_beta 91.157(3)
_cell_angle_gamma 97.971(2)
_cell_formula_units_Z 2
_cell_length_a 8.8950(14)
_cell_length_b 9.0742(14)
_cell_length_c 14.465(2)
_cell_measurement_reflns_used 1796
_cell_measurement_temperature 296(2)
_cell_measurement_theta_max 22.77
_cell_measurement_theta_min 2.27
_cell_volume 1152.5(3)
_computing_cell_refinement 'Bruker SAINT'
_computing_data_collection 'Bruker APEX2'
_computing_data_reduction 'Bruker SAINT'
_computing_molecular_graphics 'Bruker SHELXTL'
_computing_publication_material 'Bruker SHELXTL'
_computing_structure_refinement 'SHELXL-97 (Sheldrick, 1997)'
_computing_structure_solution 'SHELXS-97 (Sheldrick, 1990)'
_diffrn_ambient_temperature 296(2)
_diffrn_measured_fraction_theta_full 0.978
_diffrn_measured_fraction_theta_max 0.978
_diffrn_measurement_device_type 'Bruker APEX-II CCD'
_diffrn_measurement_method '\f and \w scans'
_diffrn_radiation_monochromator graphite
_diffrn_radiation_source 'fine-focus sealed tube'
_diffrn_radiation_type MoK\a
_diffrn_radiation_wavelength 0.71073
_diffrn_reflns_av_R_equivalents 0.0285
_diffrn_reflns_av_sigmaI/netI 0.0651
_diffrn_reflns_limit_h_max 10
_diffrn_reflns_limit_h_min -5
_diffrn_reflns_limit_k_max 10
_diffrn_reflns_limit_k_min -10
_diffrn_reflns_limit_l_max 17
_diffrn_reflns_limit_l_min -15
_diffrn_reflns_number 5690
_diffrn_reflns_theta_full 25.05
_diffrn_reflns_theta_max 25.05
_diffrn_reflns_theta_min 2.27
_diffrn_standards_decay_% 0
_diffrn_standards_interval_count 0
_diffrn_standards_interval_time 0
_diffrn_standards_number 0
_exptl_absorpt_coefficient_mu 3.585
_exptl_absorpt_correction_T_max 0.613
_exptl_absorpt_correction_T_min 0.524
_exptl_absorpt_correction_type multi-scan
_exptl_absorpt_process_details sadabs
_exptl_crystal_colour yellow
_exptl_crystal_density_diffrn 1.984
_exptl_crystal_density_method 'not measured'
_exptl_crystal_description block
_exptl_crystal_F_000 676
_exptl_crystal_size_max 0.17
_exptl_crystal_size_mid 0.15
_exptl_crystal_size_min 0.13
_refine_diff_density_max 0.568
_refine_diff_density_min -0.586
_refine_diff_density_rms 0.134
_refine_ls_extinction_method none
_refine_ls_goodness_of_fit_ref 1.001
_refine_ls_hydrogen_treatment mixed
_refine_ls_matrix_type full
_refine_ls_number_parameters 349
_refine_ls_number_reflns 3982
_refine_ls_number_restraints 2
_refine_ls_restrained_S_all 1.001
_refine_ls_R_factor_all 0.0444
_refine_ls_R_factor_gt 0.0361
_refine_ls_shift/su_max 0.001
_refine_ls_shift/su_mean 0.000
_refine_ls_structure_factor_coef Fsqd
_refine_ls_weighting_details 'calc w=1/[\s^2^(Fo^2^)+(0.0270P)^2^+0.0000P] where P=(Fo^2^+2Fc^2^)/3'
_refine_ls_weighting_scheme calc
_refine_ls_wR_factor_gt 0.0692
_refine_ls_wR_factor_ref 0.0725
_reflns_number_gt 3450
_reflns_number_total 3982
_reflns_threshold_expression >2sigma(I)
_cod_data_source_file c5ce01675d2.cif
_cod_data_source_block nw1801_0m
_cod_depositor_comments 'Adding full bibliography for 7222315--7222326.cif.'
_cod_original_sg_symbol_H-M P-1
_cod_database_code 7222323

loop_
_symmetry_equiv_pos_as_xyz
'x, y, z'
'-x, -y, -z'

loop_
_atom_site_label
_atom_site_type_symbol
_atom_site_fract_x
_atom_site_fract_y
_atom_site_fract_z
_atom_site_U_iso_or_equiv
_atom_site_adp_type
_atom_site_occupancy
_atom_site_symmetry_multiplicity
_atom_site_calc_flag
_atom_site_refinement_flags
Ho1 Ho -0.05478(3) 0.43744(3) 0.846278(18) 0.02120(10) Uani 1 1 d .
S1 S 0.46083(16) 0.58061(17) 0.23585(10) 0.0276(4) Uani 1 1 d .
N1 N -0.0467(5) 0.6375(5) 0.7320(3) 0.0255(11) Uani 1 1 d .
N2 N 0.0693(5) 0.3822(5) 0.6948(3) 0.0218(11) Uani 1 1 d .
N3 N 0.2246(5) 0.8375(5) 0.4643(3) 0.0261(11) Uani 1 1 d .
N4 N 0.3228(5) 0.6250(5) 0.4346(3) 0.0266(11) Uani 1 1 d .
H4 H 0.3755 0.5622 0.4081 0.032 Uiso 1 1 calc R
O1 O 0.2981(4) 0.5510(4) 0.2147(3) 0.0316(10) Uani 1 1 d .
O2 O 0.5010(4) 0.4981(5) 0.3128(3) 0.0356(10) Uani 1 1 d .
O3 O 0.5516(5) 0.5581(5) 0.1560(3) 0.0419(11) Uani 1 1 d .
O4 O -0.2083(4) 0.2892(5) 0.9479(3) 0.0338(10) Uani 1 1 d .
O5 O -0.1613(4) 0.1828(4) 0.8134(3) 0.0296(10) Uani 1 1 d .
O6 O -0.1010(4) -0.3894(4) 0.9541(3) 0.0334(10) Uani 1 1 d .
O7 O -0.1217(4) -0.2931(4) 1.0968(3) 0.0307(10) Uani 1 1 d .
C1 C -0.1151(7) 0.7582(7) 0.7474(4) 0.0347(15) Uani 1 1 d .
H1 H -0.1774 0.7626 0.7981 0.042 Uiso 1 1 calc R
C2 C -0.0987(6) 0.8777(7) 0.6923(4) 0.0324(15) Uani 1 1 d .
H2 H -0.1488 0.9597 0.7060 0.039 Uiso 1 1 calc R
C3 C -0.0081(6) 0.8730(6) 0.6179(4) 0.0259(13) Uani 1 1 d .
H3 H 0.0038 0.9516 0.5797 0.031 Uiso 1 1 calc R
C4 C 0.0669(6) 0.7494(6) 0.5990(4) 0.0233(13) Uani 1 1 d .
C5 C 0.1674(6) 0.7325(6) 0.5238(4) 0.0257(13) Uani 1 1 d .
C6 C 0.2273(6) 0.6005(6) 0.5069(4) 0.0226(13) Uani 1 1 d .
C7 C 0.1943(6) 0.4734(6) 0.5595(4) 0.0207(12) Uani 1 1 d .
C8 C 0.2440(6) 0.3362(6) 0.5407(4) 0.0263(14) Uani 1 1 d .
H8 H 0.3032 0.3204 0.4896 0.032 Uiso 1 1 calc R
C9 C 0.2053(6) 0.2254(7) 0.5974(4) 0.0268(14) Uani 1 1 d .
H9 H 0.2362 0.1323 0.5851 0.032 Uiso 1 1 calc R
C10 C 0.1177(6) 0.2534(7) 0.6752(4) 0.0294(14) Uani 1 1 d .
H10 H 0.0930 0.1774 0.7143 0.035 Uiso 1 1 calc R
C11 C 0.1042(6) 0.4924(6) 0.6366(4) 0.0214(13) Uani 1 1 d .
C12 C 0.0414(6) 0.6308(6) 0.6574(4) 0.0207(12) Uani 1 1 d .
C13 C 0.3183(6) 0.7685(6) 0.4126(4) 0.0252(13) Uani 1 1 d .
C14 C 0.4218(6) 0.8446(6) 0.3470(4) 0.0247(13) Uani 1 1 d .
C15 C 0.4551(7) 0.9984(7) 0.3636(4) 0.0353(15) Uani 1 1 d .
H15 H 0.4076 1.0452 0.4119 0.042 Uiso 1 1 calc R
C16 C 0.5557(7) 1.0849(7) 0.3115(4) 0.0370(16) Uani 1 1 d .
H16 H 0.5729 1.1880 0.3234 0.044 Uiso 1 1 calc R
C17 C 0.6305(7) 1.0162(7) 0.2414(4) 0.0390(17) Uani 1 1 d .
H17 H 0.7016 1.0728 0.2074 0.047 Uiso 1 1 calc R
C18 C 0.5996(6) 0.8627(7) 0.2216(4) 0.0336(15) Uani 1 1 d .
H18 H 0.6494 0.8176 0.1736 0.040 Uiso 1 1 calc R
C19 C 0.4955(6) 0.7756(6) 0.2723(4) 0.0252(13) Uani 1 1 d .
C20 C -0.2222(6) 0.1748(7) 0.8911(4) 0.0285(14) Uani 1 1 d .
C21 C -0.3075(7) 0.0298(7) 0.9162(5) 0.0383(16) Uani 1 1 d .
H21A H -0.3502 -0.0275 0.8602 0.046 Uiso 1 1 calc R
H21B H -0.3909 0.0496 0.9553 0.046 Uiso 1 1 calc R
C22 C -0.2066(7) -0.0605(7) 0.9665(5) 0.0377(16) Uani 1 1 d .
H22A H -0.1781 -0.0100 1.0270 0.045 Uiso 1 1 calc R
H22B H -0.1143 -0.0640 0.9322 0.045 Uiso 1 1 calc R
C23 C -0.2801(7) -0.2218(7) 0.9793(4) 0.0345(15) Uani 1 1 d .
H23A H -0.3601 -0.2205 1.0238 0.041 Uiso 1 1 calc R
H23B H -0.3250 -0.2681 0.9207 0.041 Uiso 1 1 calc R
C24 C -0.1637(6) -0.3091(6) 1.0126(4) 0.0273(14) Uani 1 1 d .
O8 O 0.1878(5) 0.5972(5) 0.8670(3) 0.0328(10) Uani 1 1 d D
H8A H 0.274(4) 0.570(7) 0.861(4) 0.039 Uiso 1 1 d D
H8B H 0.217(6) 0.637(6) 0.920(2) 0.039 Uiso 1 1 d D

loop_
_atom_site_aniso_label
_atom_site_aniso_U_11
_atom_site_aniso_U_22
_atom_site_aniso_U_33
_atom_site_aniso_U_23
_atom_site_aniso_U_13
_atom_site_aniso_U_12
Ho1 0.02478(16) 0.02281(15) 0.01729(15) 0.00237(10) 0.00333(10) 0.00702(11)
S1 0.0230(8) 0.0367(9) 0.0238(8) 0.0015(7) 0.0043(6) 0.0069(7)
N1 0.027(3) 0.028(3) 0.023(3) 0.003(2) 0.007(2) 0.007(2)
N2 0.023(3) 0.020(3) 0.023(3) 0.001(2) 0.002(2) 0.001(2)
N3 0.023(3) 0.024(3) 0.032(3) 0.000(2) 0.004(2) 0.004(2)
N4 0.033(3) 0.029(3) 0.021(3) 0.007(2) 0.010(2) 0.012(2)
O1 0.026(2) 0.036(2) 0.034(3) 0.005(2) 0.0007(18) 0.0064(19)
O2 0.033(2) 0.043(3) 0.034(3) 0.003(2) -0.0017(19) 0.016(2)
O3 0.040(3) 0.051(3) 0.033(3) -0.007(2) 0.014(2) 0.007(2)
O4 0.037(3) 0.036(3) 0.028(2) -0.004(2) 0.0035(19) 0.007(2)
O5 0.040(3) 0.027(2) 0.023(2) 0.0044(18) 0.0064(19) 0.0066(19)
O6 0.033(2) 0.033(2) 0.036(3) -0.004(2) 0.008(2) 0.0132(19)
O7 0.035(3) 0.037(2) 0.024(2) 0.0100(19) 0.0035(19) 0.0155(19)
C1 0.039(4) 0.034(4) 0.033(4) 0.005(3) 0.010(3) 0.013(3)
C2 0.033(4) 0.029(4) 0.036(4) 0.005(3) 0.000(3) 0.008(3)
C3 0.031(3) 0.023(3) 0.025(3) 0.004(3) 0.003(3) 0.006(3)
C4 0.022(3) 0.030(3) 0.017(3) -0.002(3) 0.001(2) 0.003(3)
C5 0.031(3) 0.033(3) 0.015(3) 0.004(3) 0.003(2) 0.009(3)
C6 0.022(3) 0.030(3) 0.018(3) 0.006(3) 0.002(2) 0.009(3)
C7 0.019(3) 0.024(3) 0.019(3) -0.001(2) -0.004(2) 0.005(2)
C8 0.027(3) 0.032(3) 0.021(3) 0.004(3) 0.006(3) 0.006(3)
C9 0.026(3) 0.033(3) 0.022(3) 0.000(3) -0.001(3) 0.008(3)
C10 0.030(4) 0.030(3) 0.027(3) 0.006(3) 0.001(3) 0.001(3)
C11 0.025(3) 0.021(3) 0.019(3) 0.003(2) 0.000(2) 0.005(2)
C12 0.023(3) 0.018(3) 0.020(3) 0.000(2) 0.000(2) 0.001(2)
C13 0.032(3) 0.030(3) 0.015(3) 0.006(3) 0.003(3) 0.003(3)
C14 0.021(3) 0.030(3) 0.025(3) 0.008(3) -0.003(2) 0.007(3)
C15 0.040(4) 0.034(4) 0.032(4) 0.005(3) 0.003(3) 0.005(3)
C16 0.038(4) 0.031(4) 0.040(4) 0.005(3) -0.002(3) -0.003(3)
C17 0.037(4) 0.051(4) 0.030(4) 0.016(3) 0.006(3) 0.002(3)
C18 0.029(4) 0.046(4) 0.027(4) 0.003(3) 0.007(3) 0.004(3)
C19 0.018(3) 0.035(3) 0.023(3) 0.004(3) -0.003(2) 0.006(3)
C20 0.024(3) 0.033(4) 0.032(4) 0.017(3) -0.002(3) 0.007(3)
C21 0.038(4) 0.036(4) 0.044(4) 0.019(3) 0.005(3) 0.009(3)
C22 0.037(4) 0.038(4) 0.038(4) 0.005(3) -0.010(3) 0.005(3)
C23 0.032(4) 0.046(4) 0.029(4) 0.006(3) 0.003(3) 0.015(3)
C24 0.032(4) 0.027(3) 0.025(3) 0.012(3) 0.007(3) 0.006(3)
O8 0.029(3) 0.033(3) 0.035(3) -0.001(2) 0.000(2) 0.004(2)

loop_
_atom_type_symbol
_atom_type_description
_atom_type_scat_dispersion_real
_atom_type_scat_dispersion_imag
_atom_type_scat_source
C C 0.0033 0.0016 'International Tables Vol C Tables 4.2.6.8 and 6.1.1.4'
H H 0.0000 0.0000 'International Tables Vol C Tables 4.2.6.8 and 6.1.1.4'
Ho Ho -0.2175 4.6783 'International Tables Vol C Tables 4.2.6.8 and 6.1.1.4'
N N 0.0061 0.0033 'International Tables Vol C Tables 4.2.6.8 and 6.1.1.4'
O O 0.0106 0.0060 'International Tables Vol C Tables 4.2.6.8 and 6.1.1.4'
S S 0.1246 0.1234 'International Tables Vol C Tables 4.2.6.8 and 6.1.1.4'

loop_
_geom_angle_atom_site_label_1
_geom_angle_atom_site_label_2
_geom_angle_atom_site_label_3
_geom_angle
_geom_angle_site_symmetry_1
_geom_angle_site_symmetry_3
O6 Ho1 O1 86.59(14) 1_565 2_566
O6 Ho1 O7 110.48(15) 1_565 2_557
O1 Ho1 O7 148.73(14) 2_566 2_557
O6 Ho1 O5 132.38(14) 1_565 .
O1 Ho1 O5 75.84(14) 2_566 .
O7 Ho1 O5 73.36(14) 2_557 .
O6 Ho1 O4 79.10(14) 1_565 .
O1 Ho1 O4 78.91(14) 2_566 .
O7 Ho1 O4 78.97(14) 2_557 .
O5 Ho1 O4 54.42(13) . .
O6 Ho1 O8 77.08(14) 1_565 .
O1 Ho1 O8 138.25(15) 2_566 .
O7 Ho1 O8 72.61(14) 2_557 .
O5 Ho1 O8 141.53(14) . .
O4 Ho1 O8 133.15(15) . .
O6 Ho1 N2 146.64(15) 1_565 .
O1 Ho1 N2 97.48(14) 2_566 .
O7 Ho1 N2 82.59(14) 2_557 .
O5 Ho1 N2 80.25(13) . .
O4 Ho1 N2 134.23(14) . .
O8 Ho1 N2 78.10(14) . .
O6 Ho1 N1 86.95(15) 1_565 .
O1 Ho1 N1 69.33(14) 2_566 .
O7 Ho1 N1 135.06(14) 2_557 .
O5 Ho1 N1 124.97(14) . .
O4 Ho1 N1 145.96(14) . .
O8 Ho1 N1 71.63(15) . .
N2 Ho1 N1 64.16(14) . .
O3 S1 O2 112.7(3) . .
O3 S1 O1 113.2(3) . .
O2 S1 O1 110.9(2) . .
O3 S1 C19 106.9(3) . .
O2 S1 C19 108.2(3) . .
O1 S1 C19 104.4(2) . .
C1 N1 C12 117.8(5) . .
C1 N1 Ho1 122.2(4) . .
C12 N1 Ho1 119.7(4) . .
C10 N2 C11 118.3(5) . .
C10 N2 Ho1 121.2(4) . .
C11 N2 Ho1 120.0(3) . .
C13 N3 C5 103.9(5) . .
C13 N4 C6 106.9(4) . .
C13 N4 H4 126.6 . .
C6 N4 H4 126.6 . .
S1 O1 Ho1 163.1(3) . 2_566
C20 O4 Ho1 92.9(3) . .
C20 O5 Ho1 93.2(3) . .
C24 O6 Ho1 164.4(4) . 1_545
C24 O7 Ho1 120.4(4) . 2_557
N1 C1 C2 123.8(5) . .
N1 C1 H1 118.1 . .
C2 C1 H1 118.1 . .
C3 C2 C1 118.8(5) . .
C3 C2 H2 120.6 . .
C1 C2 H2 120.6 . .
C2 C3 C4 119.6(5) . .
C2 C3 H3 120.2 . .
C4 C3 H3 120.2 . .
C3 C4 C12 118.0(5) . .
C3 C4 C5 124.8(5) . .
C12 C4 C5 117.2(5) . .
N3 C5 C6 111.2(5) . .
N3 C5 C4 128.4(5) . .
C6 C5 C4 120.2(5) . .
N4 C6 C5 105.0(5) . .
N4 C6 C7 130.7(5) . .
C5 C6 C7 124.3(5) . .
C8 C7 C11 118.6(5) . .
C8 C7 C6 125.7(5) . .
C11 C7 C6 115.7(5) . .
C9 C8 C7 119.4(5) . .
C9 C8 H8 120.3 . .
C7 C8 H8 120.3 . .
C8 C9 C10 119.0(5) . .
C8 C9 H9 120.5 . .
C10 C9 H9 120.5 . .
N2 C10 C9 122.9(6) . .
N2 C10 H10 118.6 . .
C9 C10 H10 118.6 . .
N2 C11 C7 121.7(5) . .
N2 C11 C12 116.9(5) . .
C7 C11 C12 121.4(5) . .
N1 C12 C4 121.9(5) . .
N1 C12 C11 117.1(5) . .
C4 C12 C11 120.9(5) . .
N3 C13 N4 112.9(5) . .
N3 C13 C14 123.2(5) . .
N4 C13 C14 123.4(5) . .
C15 C14 C19 117.5(5) . .
C15 C14 C13 115.7(5) . .
C19 C14 C13 126.7(5) . .
C16 C15 C14 122.8(6) . .
C16 C15 H15 118.6 . .
C14 C15 H15 118.6 . .
C15 C16 C17 119.1(6) . .
C15 C16 H16 120.4 . .
C17 C16 H16 120.4 . .
C16 C17 C18 120.1(6) . .
C16 C17 H17 120.0 . .
C18 C17 H17 120.0 . .
C19 C18 C17 121.0(6) . .
C19 C18 H18 119.5 . .
C17 C18 H18 119.5 . .
C18 C19 C14 119.4(5) . .
C18 C19 S1 116.2(4) . .
C14 C19 S1 124.4(4) . .
O5 C20 O4 119.4(5) . .
O5 C20 C21 119.9(6) . .
O4 C20 C21 120.7(5) . .
C20 C21 C22 111.7(5) . .
C20 C21 H21A 109.3 . .
C22 C21 H21A 109.3 . .
C20 C21 H21B 109.3 . .
C22 C21 H21B 109.3 . .
H21A C21 H21B 107.9 . .
C21 C22 C23 114.1(5) . .
C21 C22 H22A 108.7 . .
C23 C22 H22A 108.7 . .
C21 C22 H22B 108.7 . .
C23 C22 H22B 108.7 . .
H22A C22 H22B 107.6 . .
C24 C23 C22 109.8(5) . .
C24 C23 H23A 109.7 . .
C22 C23 H23A 109.7 . .
C24 C23 H23B 109.7 . .
C22 C23 H23B 109.7 . .
H23A C23 H23B 108.2 . .
O7 C24 O6 121.6(6) . .
O7 C24 C23 119.4(5) . .
O6 C24 C23 118.8(6) . .
Ho1 O8 H8A 126(4) . .
Ho1 O8 H8B 120(4) . .
H8A O8 H8B 88(6) . .

loop_
_geom_bond_atom_site_label_1
_geom_bond_atom_site_label_2
_geom_bond_distance
_geom_bond_site_symmetry_2
Ho1 O6 2.216(4) 1_565
Ho1 O1 2.339(4) 2_566
Ho1 O7 2.352(4) 2_557
Ho1 O5 2.382(4) .
Ho1 O4 2.387(4) .
Ho1 O8 2.426(4) .
Ho1 N2 2.521(4) .
Ho1 N1 2.539(5) .
S1 O3 1.441(4) .
S1 O2 1.452(4) .
S1 O1 1.457(4) .
S1 C19 1.791(6) .
N1 C1 1.331(7) .
N1 C12 1.349(6) .
N2 C10 1.314(7) .
N2 C11 1.362(7) .
N3 C13 1.321(6) .
N3 C5 1.383(7) .
N4 C13 1.369(7) .
N4 C6 1.373(6) .
N4 H4 0.8600 .
O1 Ho1 2.339(4) 2_566
O4 C20 1.265(7) .
O5 C20 1.260(7) .
O6 C24 1.264(6) .
O6 Ho1 2.216(4) 1_545
O7 C24 1.260(7) .
O7 Ho1 2.352(4) 2_557
C1 C2 1.386(8) .
C1 H1 0.9300 .
C2 C3 1.360(7) .
C2 H2 0.9300 .
C3 C4 1.395(7) .
C3 H3 0.9300 .
C4 C12 1.413(7) .
C4 C5 1.435(7) .
C5 C6 1.385(7) .
C6 C7 1.428(8) .
C7 C8 1.387(7) .
C7 C11 1.401(7) .
C8 C9 1.356(8) .
C8 H8 0.9300 .
C9 C10 1.410(7) .
C9 H9 0.9300 .
C10 H10 0.9300 .
C11 C12 1.457(7) .
C13 C14 1.477(7) .
C14 C15 1.388(8) .
C14 C19 1.425(7) .
C15 C16 1.380(8) .
C15 H15 0.9300 .
C16 C17 1.381(8) .
C16 H16 0.9300 .
C17 C18 1.389(8) .
C17 H17 0.9300 .
C18 C19 1.389(8) .
C18 H18 0.9300 .
C20 C21 1.498(8) .
C21 C22 1.507(8) .
C21 H21A 0.9700 .
C21 H21B 0.9700 .
C22 C23 1.544(8) .
C22 H22A 0.9700 .
C22 H22B 0.9700 .
C23 C24 1.482(8) .
C23 H23A 0.9700 .
C23 H23B 0.9700 .
O8 H8A 0.84(2) .
O8 H8B 0.84(2) .

loop_
_geom_torsion_atom_site_label_1
_geom_torsion_atom_site_label_2
_geom_torsion_atom_site_label_3
_geom_torsion_atom_site_label_4
_geom_torsion
_geom_torsion_site_symmetry_1
_geom_torsion_site_symmetry_4
O6 Ho1 N1 C1 -22.8(5) 1_565 .
O1 Ho1 N1 C1 64.7(4) 2_566 .
O7 Ho1 N1 C1 -139.1(4) 2_557 .
O5 Ho1 N1 C1 119.0(4) . .
O4 Ho1 N1 C1 42.5(6) . .
O8 Ho1 N1 C1 -100.2(5) . .
N2 Ho1 N1 C1 174.4(5) . .
O6 Ho1 N1 C12 150.4(4) 1_565 .
O1 Ho1 N1 C12 -122.1(4) 2_566 .
O7 Ho1 N1 C12 34.1(5) 2_557 .
O5 Ho1 N1 C12 -67.7(4) . .
O4 Ho1 N1 C12 -144.3(4) . .
O8 Ho1 N1 C12 73.0(4) . .
N2 Ho1 N1 C12 -12.4(4) . .
O6 Ho1 N2 C10 151.5(4) 1_565 .
O1 Ho1 N2 C10 -113.3(4) 2_566 .
O7 Ho1 N2 C10 35.1(4) 2_557 .
O5 Ho1 N2 C10 -39.1(4) . .
O4 Ho1 N2 C10 -31.5(5) . .
O8 Ho1 N2 C10 108.8(4) . .
N1 Ho1 N2 C10 -176.0(5) . .
O6 Ho1 N2 C11 -20.4(5) 1_565 .
O1 Ho1 N2 C11 74.7(4) 2_566 .
O7 Ho1 N2 C11 -136.8(4) 2_557 .
O5 Ho1 N2 C11 148.9(4) . .
O4 Ho1 N2 C11 156.5(4) . .
O8 Ho1 N2 C11 -63.1(4) . .
N1 Ho1 N2 C11 12.1(4) . .
O3 S1 O1 Ho1 -63.1(9) . 2_566
O2 S1 O1 Ho1 169.1(8) . 2_566
C19 S1 O1 Ho1 52.8(9) . 2_566
O6 Ho1 O4 C20 169.8(3) 1_565 .
O1 Ho1 O4 C20 81.2(3) 2_566 .
O7 Ho1 O4 C20 -76.6(3) 2_557 .
O5 Ho1 O4 C20 0.7(3) . .
O8 Ho1 O4 C20 -129.7(3) . .
N2 Ho1 O4 C20 -8.5(4) . .
N1 Ho1 O4 C20 102.3(4) . .
O6 Ho1 O5 C20 -15.4(4) 1_565 .
O1 Ho1 O5 C20 -87.1(3) 2_566 .
O7 Ho1 O5 C20 87.4(3) 2_557 .
O4 Ho1 O5 C20 -0.7(3) . .
O8 Ho1 O5 C20 116.1(3) . .
N2 Ho1 O5 C20 172.6(3) . .
N1 Ho1 O5 C20 -138.7(3) . .
C12 N1 C1 C2 -1.1(9) . .
Ho1 N1 C1 C2 172.2(5) . .
N1 C1 C2 C3 0.1(10) . .
C1 C2 C3 C4 -0.5(9) . .
C2 C3 C4 C12 1.9(8) . .
C2 C3 C4 C5 -178.9(5) . .
C13 N3 C5 C6 -0.2(7) . .
C13 N3 C5 C4 175.9(6) . .
C3 C4 C5 N3 9.2(10) . .
C12 C4 C5 N3 -171.6(5) . .
C3 C4 C5 C6 -175.1(5) . .
C12 C4 C5 C6 4.1(8) . .
C13 N4 C6 C5 1.0(6) . .
C13 N4 C6 C7 -176.9(6) . .
N3 C5 C6 N4 -0.5(7) . .
C4 C5 C6 N4 -176.9(5) . .
N3 C5 C6 C7 177.5(5) . .
C4 C5 C6 C7 1.1(9) . .
N4 C6 C7 C8 -7.2(10) . .
C5 C6 C7 C8 175.3(6) . .
N4 C6 C7 C11 172.6(6) . .
C5 C6 C7 C11 -4.9(8) . .
C11 C7 C8 C9 -0.5(8) . .
C6 C7 C8 C9 179.2(5) . .
C7 C8 C9 C10 -1.1(9) . .
C11 N2 C10 C9 0.8(8) . .
Ho1 N2 C10 C9 -171.3(4) . .
C8 C9 C10 N2 1.0(9) . .
C10 N2 C11 C7 -2.6(8) . .
Ho1 N2 C11 C7 169.6(4) . .
C10 N2 C11 C12 176.5(5) . .
Ho1 N2 C11 C12 -11.3(6) . .
C8 C7 C11 N2 2.5(8) . .
C6 C7 C11 N2 -177.3(5) . .
C8 C7 C11 C12 -176.6(5) . .
C6 C7 C11 C12 3.6(8) . .
C1 N1 C12 C4 2.7(8) . .
Ho1 N1 C12 C4 -170.9(4) . .
C1 N1 C12 C11 -174.5(5) . .
Ho1 N1 C12 C11 11.9(6) . .
C3 C4 C12 N1 -3.1(8) . .
C5 C4 C12 N1 177.7(5) . .
C3 C4 C12 C11 174.0(5) . .
C5 C4 C12 C11 -5.3(8) . .
N2 C11 C12 N1 -0.5(7) . .
C7 C11 C12 N1 178.6(5) . .
N2 C11 C12 C4 -177.7(5) . .
C7 C11 C12 C4 1.4(8) . .
C5 N3 C13 N4 0.9(7) . .
C5 N3 C13 C14 -171.5(5) . .
C6 N4 C13 N3 -1.2(7) . .
C6 N4 C13 C14 171.1(5) . .
N3 C13 C14 C15 21.2(8) . .
N4 C13 C14 C15 -150.3(6) . .
N3 C13 C14 C19 -162.1(6) . .
N4 C13 C14 C19 26.4(9) . .
C19 C14 C15 C16 -0.3(9) . .
C13 C14 C15 C16 176.7(6) . .
C14 C15 C16 C17 -2.0(10) . .
C15 C16 C17 C18 2.6(10) . .
C16 C17 C18 C19 -1.0(10) . .
C17 C18 C19 C14 -1.3(9) . .
C17 C18 C19 S1 177.3(5) . .
C15 C14 C19 C18 1.9(8) . .
C13 C14 C19 C18 -174.7(6) . .
C15 C14 C19 S1 -176.6(5) . .
C13 C14 C19 S1 6.7(8) . .
O3 S1 C19 C18 -1.5(5) . .
O2 S1 C19 C18 120.2(5) . .
O1 S1 C19 C18 -121.7(5) . .
O3 S1 C19 C14 177.1(5) . .
O2 S1 C19 C14 -61.2(5) . .
O1 S1 C19 C14 56.9(5) . .
Ho1 O5 C20 O4 1.3(5) . .
Ho1 O5 C20 C21 -177.5(5) . .
Ho1 O4 C20 O5 -1.3(5) . .
Ho1 O4 C20 C21 177.5(5) . .
O5 C20 C21 C22 91.8(7) . .
O4 C20 C21 C22 -87.0(7) . .
C20 C21 C22 C23 -170.0(5) . .
C21 C22 C23 C24 169.2(5) . .
Ho1 O7 C24 O6 -8.1(7) 2_557 .
Ho1 O7 C24 C23 177.3(4) 2_557 .
Ho1 O6 C24 O7 121.4(14) 1_545 .
Ho1 O6 C24 C23 -63.9(17) 1_545 .
C22 C23 C24 O7 78.4(7) . .
C22 C23 C24 O6 -96.4(6) . .
